data_8105143
loop_
_publ_author_name
'Alotibi, Mohammed F.'
'Abdel-Wahab, Bakr F.'
'Yousif, Emad'
'Hegazy, Amany S.'
'Kariuki, Benson M.'
'El-Hiti, Gamal A.'

_publ_section_title
;
 Crystal structure of
 3-(2-(5-(4-fluorophenyl)-3-(4-methylphenyl)-4,5-dihydro-1H-pyrazol-1-yl)thiazol-4-yl)-2H-chromen-2-one,
 C28H20FN3O2S
;
_journal_issue 2
_journal_name_full 'Zeitschrift f\"ur Kristallographie - New Crystal Structures'
_journal_page_first 469
_journal_page_last 471
_journal_paper_doi 10.1515/ncrs-2019-0776
_journal_volume 235
_journal_year 2020
_chemical_formula_moiety 'C28 H20 F N3 O2 S'
_chemical_formula_sum 'C28 H20 F N3 O2 S'
_chemical_formula_weight 481.53
_space_group_crystal_system triclinic
_space_group_IT_number 2
_space_group_name_Hall '-P 1'
_space_group_name_H-M_alt 'P -1'
_atom_sites_solution_hydrogens geom
_cell_angle_alpha 74.682(7)
_cell_angle_beta 84.253(6)
_cell_angle_gamma 76.720(7)
_cell_formula_units_Z 2
_cell_length_a 9.1325(7)
_cell_length_b 11.5184(9)
_cell_length_c 11.6535(9)
_cell_measurement_reflns_used 2029
_cell_measurement_temperature 296(2)
_cell_measurement_theta_max 26.2680
_cell_measurement_theta_min 4.7990
_cell_volume 1149.67(16)
_computing_cell_refinement 'CrysAlis PRO [1]'
_computing_data_collection 'CrysAlis PRO [1]'
_computing_data_reduction 'CrysAlis PRO [1]'
_computing_molecular_graphics 'ORTEP-3 for Windows [4]'
_computing_publication_material 'ORTEP-3 for Windows [4]'
_computing_structure_refinement 'SHELXL [3]'
_computing_structure_solution 'SHELXS [2]'
_diffrn_ambient_temperature 296(2)
_diffrn_detector_area_resol_mean 10.5082
_diffrn_measured_fraction_theta_full 0.997
_diffrn_measured_fraction_theta_max 0.830
_diffrn_measurement_device_type 'SuperNova, Dual, Cu at zero, Atlas'
_diffrn_measurement_method '\w scans'
_diffrn_radiation_type MoK\a
_diffrn_radiation_wavelength 0.71073
_diffrn_reflns_av_R_equivalents 0.0251
_diffrn_reflns_av_unetI/netI 0.0514
_diffrn_reflns_Laue_measured_fraction_full 0.997
_diffrn_reflns_Laue_measured_fraction_max 0.830
_diffrn_reflns_limit_h_max 11
_diffrn_reflns_limit_h_min -11
_diffrn_reflns_limit_k_max 15
_diffrn_reflns_limit_k_min -15
_diffrn_reflns_limit_l_max 14
_diffrn_reflns_limit_l_min -11
_diffrn_reflns_number 8916
_diffrn_reflns_point_group_measured_fraction_full 0.997
_diffrn_reflns_point_group_measured_fraction_max 0.830
_diffrn_reflns_theta_full 25.242
_diffrn_reflns_theta_max 29.616
_diffrn_reflns_theta_min 3.507
_diffrn_source 'micro-focus sealed X-ray tube'
_diffrn_standards_interval_count 0
_diffrn_standards_interval_time 0
_diffrn_standards_number 0
_exptl_absorpt_coefficient_mu 0.181
_exptl_absorpt_correction_T_max 0.994
_exptl_absorpt_correction_T_min 0.987
_exptl_absorpt_correction_type gaussian
_exptl_absorpt_process_details
;
CrysAlisPro 1.171.38.41g (Rigaku Oxford Diffraction, 2015)
Numerical absorption correction based on gaussian integration 
over a multifaceted crystal model. Empirical absorption correction 
using spherical harmonics, implemented in SCALE3 ABSPACK scaling 
algorithm.
;
_exptl_crystal_colour yellow
_exptl_crystal_density_diffrn 1.391
_exptl_crystal_description needle
_exptl_crystal_F_000 500
_exptl_crystal_size_max 0.265
_exptl_crystal_size_mid 0.160
_exptl_crystal_size_min 0.104
_refine_diff_density_max 0.164
_refine_diff_density_min -0.255
_refine_diff_density_rms 0.044
_refine_ls_extinction_coef .
_refine_ls_extinction_method none
_refine_ls_goodness_of_fit_ref 1.034
_refine_ls_hydrogen_treatment constr
_refine_ls_matrix_type full
_refine_ls_number_parameters 316
_refine_ls_number_reflns 5371
_refine_ls_number_restraints 0
_refine_ls_restrained_S_all 1.034
_refine_ls_R_factor_all 0.1025
_refine_ls_R_factor_gt 0.0574
_refine_ls_shift/su_max 0.000
_refine_ls_shift/su_mean 0.000
_refine_ls_structure_factor_coef Fsqd
_refine_ls_weighting_details 'w=1/[\s^2^(Fo^2^)+(0.0445P)^2^+0.3294P] where P=(Fo^2^+2Fc^2^)/3'
_refine_ls_weighting_scheme calc
_refine_ls_wR_factor_gt 0.1166
_refine_ls_wR_factor_ref 0.1438
_reflns_Friedel_coverage 0.000
_reflns_Friedel_fraction_full .
_reflns_Friedel_fraction_max .
_reflns_number_gt 3323
_reflns_number_total 5371
_reflns_threshold_expression 'I > 2\s(I)'
_cod_data_source_file suppl_ncrs-2019-0776_suppl.cif
_cod_data_source_block bmk1635
_cod_database_code 8105143
_shelx_space_group_comment
;
The symmetry employed for this shelxl refinement is uniquely defined
by the following loop, which should always be used as a source of
symmetry information in preference to the above space-group names.
They are only intended as comments.
;
_shelx_estimated_absorpt_t_min 0.954
_shelx_estimated_absorpt_t_max 0.981

loop_
_space_group_symop_operation_xyz
'x, y, z'
'-x, -y, -z'

loop_
_atom_site_label
_atom_site_type_symbol
_atom_site_fract_x
_atom_site_fract_y
_atom_site_fract_z
_atom_site_U_iso_or_equiv
_atom_site_adp_type
_atom_site_occupancy
_atom_site_site_symmetry_order
_atom_site_calc_flag
_atom_site_refinement_flags_posn
_atom_site_refinement_flags_adp
_atom_site_refinement_flags_occupancy
_atom_site_disorder_assembly
_atom_site_disorder_group
C1 C 0.1169(3) 0.9835(2) 0.2910(2) 0.0435(5) Uani 1 1 d . . . . .
C2 C 0.1309(3) 1.1006(2) 0.3110(2) 0.0547(6) Uani 1 1 d . . . . .
C3 C -0.1315(3) 1.1361(2) 0.3741(2) 0.0501(6) Uani 1 1 d . . . . .
C4 C -0.1501(3) 1.0316(2) 0.3454(2) 0.0472(6) Uani 1 1 d . . . . .
C5 C -0.0192(3) 0.9543(2) 0.3071(2) 0.0456(6) Uani 1 1 d . . . . .
H5 H -0.028348 0.880682 0.292655 0.055 Uiso 1 1 calc R U . . .
C6 C -0.2495(3) 1.2147(3) 0.4163(2) 0.0643(7) Uani 1 1 d . . . . .
H6 H -0.233364 1.282813 0.437781 0.077 Uiso 1 1 calc R U . . .
C7 C -0.3903(4) 1.1906(3) 0.4259(3) 0.0735(9) Uani 1 1 d . . . . .
H7 H -0.470727 1.242712 0.454459 0.088 Uiso 1 1 calc R U . . .
C8 C -0.4148(3) 1.0899(3) 0.3938(3) 0.0716(8) Uani 1 1 d . . . . .
H8 H -0.511818 1.076008 0.397977 0.086 Uiso 1 1 calc R U . . .
C9 C -0.2958(3) 1.0103(3) 0.3556(2) 0.0634(7) Uani 1 1 d . . . . .
H9 H -0.312440 0.941127 0.336331 0.076 Uiso 1 1 calc R U . . .
C10 C 0.2511(3) 0.9040(2) 0.2520(2) 0.0447(5) Uani 1 1 d . . . . .
C11 C 0.3852(3) 0.9331(2) 0.2113(2) 0.0584(7) Uani 1 1 d . . . . .
H11 H 0.407209 1.009785 0.203622 0.070 Uiso 1 1 calc R U . . .
C12 C 0.3697(3) 0.7263(2) 0.2201(2) 0.0434(5) Uani 1 1 d . . . . .
C13 C 0.2927(3) 0.5250(2) 0.2330(2) 0.0438(5) Uani 1 1 d . . . . .
H13 H 0.202208 0.567602 0.188277 0.053 Uiso 1 1 calc R U . . .
C14 C 0.3852(3) 0.4229(2) 0.1757(2) 0.0481(6) Uani 1 1 d . . . . .
H14A H 0.387672 0.341846 0.228688 0.058 Uiso 1 1 calc R U . . .
H14B H 0.344204 0.426431 0.100930 0.058 Uiso 1 1 calc R U . . .
C15 C 0.5387(3) 0.4522(2) 0.15642(19) 0.0438(5) Uani 1 1 d . . . . .
C16 C 0.2500(2) 0.47624(19) 0.36272(19) 0.0408(5) Uani 1 1 d . . . . .
C17 C 0.3128(3) 0.4993(2) 0.4549(2) 0.0474(6) Uani 1 1 d . . . . .
H17 H 0.383503 0.548820 0.438136 0.057 Uiso 1 1 calc R U . . .
C18 C 0.2720(3) 0.4497(2) 0.5725(2) 0.0548(6) Uani 1 1 d . . . . .
H18 H 0.314053 0.465710 0.634665 0.066 Uiso 1 1 calc R U . . .
C19 C 0.1696(3) 0.3774(2) 0.5946(2) 0.0550(6) Uani 1 1 d . . . . .
C20 C 0.1048(3) 0.3507(2) 0.5069(2) 0.0589(7) Uani 1 1 d . . . . .
H20 H 0.035000 0.300331 0.524899 0.071 Uiso 1 1 calc R U . . .
C21 C 0.1464(3) 0.4010(2) 0.3908(2) 0.0528(6) Uani 1 1 d . . . . .
H21 H 0.103771 0.383927 0.329463 0.063 Uiso 1 1 calc R U . . .
C22 C 0.6760(3) 0.3764(2) 0.1166(2) 0.0486(6) Uani 1 1 d . . . . .
C23 C 0.8139(3) 0.4104(3) 0.1098(2) 0.0622(7) Uani 1 1 d . . . . .
H23 H 0.819715 0.480260 0.133403 0.075 Uiso 1 1 calc R U . . .
C24 C 0.9424(3) 0.3410(3) 0.0681(3) 0.0724(8) Uani 1 1 d . . . . .
H24 H 1.033761 0.365002 0.063679 0.087 Uiso 1 1 calc R U . . .
C25 C 0.9373(4) 0.2365(3) 0.0328(2) 0.0667(8) Uani 1 1 d . . . . .
C26 C 0.8015(4) 0.2030(3) 0.0418(2) 0.0683(8) Uani 1 1 d . . . . .
H26 H 0.796548 0.132282 0.019511 0.082 Uiso 1 1 calc R U . . .
C27 C 0.6710(3) 0.2712(2) 0.0831(2) 0.0579(7) Uani 1 1 d . . . . .
H27 H 0.580369 0.245967 0.088105 0.069 Uiso 1 1 calc R U . . .
C28 C 1.0790(4) 0.1634(3) -0.0156(3) 0.0968(12) Uani 1 1 d . . . . .
H28A H 1.162152 0.201258 -0.014856 0.145 Uiso 0.5 1 calc R U P . .
H28B H 1.099749 0.080646 0.033328 0.145 Uiso 0.5 1 calc R U P . .
H28C H 1.064672 0.162218 -0.095685 0.145 Uiso 0.5 1 calc R U P . .
H28D H 1.055563 0.094824 -0.036619 0.145 Uiso 0.5 1 calc R U P . .
H28E H 1.117966 0.215436 -0.084803 0.145 Uiso 0.5 1 calc R U P . .
H28F H 1.153043 0.133863 0.044209 0.145 Uiso 0.5 1 calc R U P . .
N1 N 0.2415(2) 0.78356(16) 0.25686(16) 0.0446(5) Uani 1 1 d . . . . .
N2 N 0.3994(2) 0.60672(17) 0.21527(17) 0.0482(5) Uani 1 1 d . . . . .
N3 N 0.5421(2) 0.55653(17) 0.17574(16) 0.0468(5) Uani 1 1 d . . . . .
O1 O 0.00688(19) 1.16673(15) 0.35960(17) 0.0607(5) Uani 1 1 d . . . . .
O2 O 0.2400(2) 1.14491(18) 0.2892(2) 0.0850(7) Uani 1 1 d . . . . .
S1 S 0.50975(8) 0.81025(6) 0.17575(7) 0.0622(2) Uani 1 1 d . . . . .
F1 F 0.1273(2) 0.33016(17) 0.70997(13) 0.0830(5) Uani 1 1 d . . . . .

loop_
_atom_site_aniso_label
_atom_site_aniso_U_11
_atom_site_aniso_U_22
_atom_site_aniso_U_33
_atom_site_aniso_U_23
_atom_site_aniso_U_13
_atom_site_aniso_U_12
C1 0.0478(14) 0.0349(12) 0.0480(13) -0.0108(10) -0.0065(10) -0.0070(10)
C2 0.0475(15) 0.0422(14) 0.0778(18) -0.0222(13) -0.0100(13) -0.0044(12)
C3 0.0491(15) 0.0486(14) 0.0491(14) -0.0110(11) -0.0080(11) -0.0022(12)
C4 0.0488(15) 0.0435(13) 0.0444(13) -0.0038(11) -0.0029(10) -0.0078(11)
C5 0.0536(15) 0.0364(12) 0.0465(13) -0.0086(10) -0.0037(11) -0.0102(11)
C6 0.0638(19) 0.0578(17) 0.0647(17) -0.0198(14) -0.0061(14) 0.0070(14)
C7 0.064(2) 0.075(2) 0.0641(18) -0.0104(16) 0.0084(15) 0.0072(16)
C8 0.0497(17) 0.077(2) 0.0732(19) -0.0005(16) 0.0080(14) -0.0103(16)
C9 0.0556(17) 0.0628(17) 0.0687(18) -0.0076(14) 0.0007(14) -0.0179(14)
C10 0.0517(15) 0.0322(12) 0.0496(13) -0.0091(10) -0.0037(11) -0.0079(11)
C11 0.0520(16) 0.0387(13) 0.0870(19) -0.0199(13) 0.0022(14) -0.0121(12)
C12 0.0494(14) 0.0349(12) 0.0450(13) -0.0095(10) -0.0031(10) -0.0070(11)
C13 0.0477(14) 0.0352(12) 0.0468(13) -0.0102(10) -0.0053(10) -0.0039(10)
C14 0.0613(16) 0.0410(13) 0.0425(13) -0.0137(10) -0.0037(11) -0.0069(12)
C15 0.0529(15) 0.0390(12) 0.0361(12) -0.0075(10) -0.0047(10) -0.0036(11)
C16 0.0424(13) 0.0341(11) 0.0467(13) -0.0151(10) -0.0008(10) -0.0045(10)
C17 0.0439(14) 0.0465(14) 0.0542(14) -0.0119(12) -0.0050(11) -0.0135(11)
C18 0.0574(16) 0.0643(17) 0.0464(14) -0.0157(13) -0.0092(12) -0.0148(14)
C19 0.0588(17) 0.0543(15) 0.0461(14) -0.0045(12) 0.0004(12) -0.0109(13)
C20 0.0649(18) 0.0538(16) 0.0603(16) -0.0083(13) -0.0016(13) -0.0241(14)
C21 0.0637(17) 0.0457(14) 0.0548(15) -0.0162(12) -0.0064(12) -0.0176(13)
C22 0.0583(16) 0.0414(13) 0.0395(12) -0.0093(10) -0.0024(11) 0.0017(12)
C23 0.0635(18) 0.0561(16) 0.0636(17) -0.0184(14) 0.0037(13) -0.0050(14)
C24 0.0624(19) 0.070(2) 0.0700(19) -0.0092(16) 0.0078(15) 0.0007(15)
C25 0.078(2) 0.0565(17) 0.0420(14) -0.0014(12) 0.0058(13) 0.0158(15)
C26 0.094(2) 0.0513(16) 0.0504(16) -0.0176(13) 0.0002(15) 0.0076(16)
C27 0.0716(18) 0.0492(15) 0.0477(14) -0.0154(12) -0.0041(12) 0.0020(13)
C28 0.100(3) 0.087(2) 0.067(2) -0.0087(18) 0.0203(18) 0.029(2)
N1 0.0496(12) 0.0342(10) 0.0491(11) -0.0115(9) 0.0007(9) -0.0072(9)
N2 0.0497(12) 0.0357(10) 0.0581(12) -0.0145(9) 0.0079(9) -0.0082(9)
N3 0.0490(12) 0.0412(11) 0.0464(11) -0.0117(9) -0.0004(9) -0.0017(9)
O1 0.0520(11) 0.0498(10) 0.0874(13) -0.0351(10) -0.0075(9) -0.0023(9)
O2 0.0518(12) 0.0585(12) 0.162(2) -0.0551(14) -0.0001(12) -0.0154(10)
S1 0.0498(4) 0.0474(4) 0.0907(5) -0.0224(4) 0.0087(3) -0.0116(3)
F1 0.0944(13) 0.0980(13) 0.0513(9) 0.0020(9) 0.0024(8) -0.0360(11)

loop_
_atom_type_symbol
_atom_type_description
_atom_type_scat_dispersion_real
_atom_type_scat_dispersion_imag
_atom_type_scat_source
C C 0.0033 0.0016 'International Tables Vol C Tables 4.2.6.8 and 6.1.1.4'
H H 0.0000 0.0000 'International Tables Vol C Tables 4.2.6.8 and 6.1.1.4'
N N 0.0061 0.0033 'International Tables Vol C Tables 4.2.6.8 and 6.1.1.4'
O O 0.0106 0.0060 'International Tables Vol C Tables 4.2.6.8 and 6.1.1.4'
S S 0.1246 0.1234 'International Tables Vol C Tables 4.2.6.8 and 6.1.1.4'
F F 0.0171 0.0103 'International Tables Vol C Tables 4.2.6.8 and 6.1.1.4'

loop_
_exptl_crystal_face_index_h
_exptl_crystal_face_index_k
_exptl_crystal_face_index_l
_exptl_crystal_face_perp_dist
-12 1 0 0.0691
12 -1 0 0.0691
-1 -15 2 0.0518
1 15 -2 0.0518
-1 -5 -16 0.1001
1 -2 15 0.1108

loop_
_geom_angle_atom_site_label_1
_geom_angle_atom_site_label_2
_geom_angle_atom_site_label_3
_geom_angle
_geom_angle_site_symmetry_1
_geom_angle_site_symmetry_3
C5 C1 C2 118.8(2) . .
C5 C1 C10 122.56(19) . .
C2 C1 C10 118.7(2) . .
O2 C2 O1 116.4(2) . .
O2 C2 C1 126.5(2) . .
O1 C2 C1 117.1(2) . .
O1 C3 C6 117.2(2) . .
O1 C3 C4 120.6(2) . .
C6 C3 C4 122.3(2) . .
C3 C4 C9 117.3(2) . .
C3 C4 C5 117.5(2) . .
C9 C4 C5 125.2(2) . .
C1 C5 C4 122.7(2) . .
C1 C5 H5 118.7 . .
C4 C5 H5 118.7 . .
C7 C6 C3 118.8(3) . .
C7 C6 H6 120.6 . .
C3 C6 H6 120.6 . .
C6 C7 C8 120.8(3) . .
C6 C7 H7 119.6 . .
C8 C7 H7 119.6 . .
C9 C8 C7 119.8(3) . .
C9 C8 H8 120.1 . .
C7 C8 H8 120.1 . .
C8 C9 C4 120.9(3) . .
C8 C9 H9 119.6 . .
C4 C9 H9 119.6 . .
C11 C10 N1 115.3(2) . .
C11 C10 C1 127.6(2) . .
N1 C10 C1 117.06(19) . .
C10 C11 S1 111.27(17) . .
C10 C11 H11 124.4 . .
S1 C11 H11 124.4 . .
N1 C12 N2 124.1(2) . .
N1 C12 S1 116.75(16) . .
N2 C12 S1 119.20(17) . .
N2 C13 C16 113.06(18) . .
N2 C13 C14 100.45(16) . .
C16 C13 C14 112.57(18) . .
N2 C13 H13 110.1 . .
C16 C13 H13 110.1 . .
C14 C13 H13 110.1 . .
C15 C14 C13 102.98(17) . .
C15 C14 H14A 111.2 . .
C13 C14 H14A 111.2 . .
C15 C14 H14B 111.2 . .
C13 C14 H14B 111.2 . .
H14A C14 H14B 109.1 . .
N3 C15 C22 120.1(2) . .
N3 C15 C14 113.47(19) . .
C22 C15 C14 126.37(19) . .
C17 C16 C21 118.1(2) . .
C17 C16 C13 123.3(2) . .
C21 C16 C13 118.50(19) . .
C16 C17 C18 120.9(2) . .
C16 C17 H17 119.6 . .
C18 C17 H17 119.6 . .
C19 C18 C17 118.4(2) . .
C19 C18 H18 120.8 . .
C17 C18 H18 120.8 . .
C18 C19 F1 118.5(2) . .
C18 C19 C20 123.2(2) . .
F1 C19 C20 118.2(2) . .
C19 C20 C21 117.6(2) . .
C19 C20 H20 121.2 . .
C21 C20 H20 121.2 . .
C20 C21 C16 121.8(2) . .
C20 C21 H21 119.1 . .
C16 C21 H21 119.1 . .
C27 C22 C23 118.6(2) . .
C27 C22 C15 120.8(2) . .
C23 C22 C15 120.6(2) . .
C24 C23 C22 120.4(3) . .
C24 C23 H23 119.8 . .
C22 C23 H23 119.8 . .
C25 C24 C23 121.1(3) . .
C25 C24 H24 119.5 . .
C23 C24 H24 119.5 . .
C26 C25 C24 117.9(2) . .
C26 C25 C28 121.9(3) . .
C24 C25 C28 120.2(3) . .
C25 C26 C27 122.1(3) . .
C25 C26 H26 118.9 . .
C27 C26 H26 118.9 . .
C22 C27 C26 119.9(3) . .
C22 C27 H27 120.1 . .
C26 C27 H27 120.1 . .
C25 C28 H28A 109.5 . .
C25 C28 H28B 109.5 . .
H28A C28 H28B 109.5 . .
C25 C28 H28C 109.5 . .
H28A C28 H28C 109.5 . .
H28B C28 H28C 109.5 . .
H28D C28 H28E 109.5 . .
H28D C28 H28F 109.5 . .
H28E C28 H28F 109.5 . .
C12 N1 C10 108.85(18) . .
C12 N2 N3 118.05(18) . .
C12 N2 C13 127.77(19) . .
N3 N2 C13 113.72(16) . .
C15 N3 N2 108.14(19) . .
C3 O1 C2 122.75(18) . .
C11 S1 C12 87.82(11) . .

loop_
_geom_bond_atom_site_label_1
_geom_bond_atom_site_label_2
_geom_bond_distance
_geom_bond_site_symmetry_2
C1 C5 1.343(3) .
C1 C2 1.463(3) .
C1 C10 1.463(3) .
C2 O2 1.197(3) .
C2 O1 1.374(3) .
C3 O1 1.372(3) .
C3 C6 1.379(3) .
C3 C4 1.381(3) .
C4 C9 1.396(3) .
C4 C5 1.427(3) .
C5 H5 0.9300 .
C6 C7 1.364(4) .
C6 H6 0.9300 .
C7 C8 1.379(4) .
C7 H7 0.9300 .
C8 C9 1.371(4) .
C8 H8 0.9300 .
C9 H9 0.9300 .
C10 C11 1.351(3) .
C10 N1 1.396(3) .
C11 S1 1.716(2) .
C11 H11 0.9300 .
C12 N1 1.298(3) .
C12 N2 1.357(3) .
C12 S1 1.735(2) .
C13 N2 1.468(3) .
C13 C16 1.512(3) .
C13 C14 1.546(3) .
C13 H13 0.9800 .
C14 C15 1.498(3) .
C14 H14A 0.9700 .
C14 H14B 0.9700 .
C15 N3 1.287(3) .
C15 C22 1.464(3) .
C16 C17 1.378(3) .
C16 C21 1.386(3) .
C17 C18 1.387(3) .
C17 H17 0.9300 .
C18 C19 1.353(3) .
C18 H18 0.9300 .
C19 F1 1.364(3) .
C19 C20 1.364(4) .
C20 C21 1.377(3) .
C20 H20 0.9300 .
C21 H21 0.9300 .
C22 C27 1.380(3) .
C22 C23 1.392(4) .
C23 C24 1.383(4) .
C23 H23 0.9300 .
C24 C25 1.382(4) .
C24 H24 0.9300 .
C25 C26 1.367(4) .
C25 C28 1.518(4) .
C26 C27 1.386(4) .
C26 H26 0.9300 .
C27 H27 0.9300 .
C28 H28A 0.9600 .
C28 H28B 0.9600 .
C28 H28C 0.9600 .
C28 H28D 0.9600 .
C28 H28E 0.9600 .
C28 H28F 0.9600 .
N2 N3 1.385(3) .

loop_
_geom_hbond_atom_site_label_D
_geom_hbond_atom_site_label_H
_geom_hbond_atom_site_label_A
_geom_hbond_distance_DH
_geom_hbond_distance_HA
_geom_hbond_distance_DA
_geom_hbond_angle_DHA
_geom_hbond_site_symmetry_A
_geom_hbond_publ_flag
C11 H11 O2 0.93 2.27 2.824(3) 117.3 . yes
C18 H18 N3 0.93 2.61 3.511(3) 163.8 2_666 yes

loop_
_exptl_oxdiff_crystal_face_indexfrac_h
_exptl_oxdiff_crystal_face_indexfrac_k
_exptl_oxdiff_crystal_face_indexfrac_l
_exptl_oxdiff_crystal_face_x
_exptl_oxdiff_crystal_face_y
_exptl_oxdiff_crystal_face_z
-12.0000 1.0000 0.0000 -0.4004 0.7314 0.5042
12.0000 -1.0000 -0.0000 0.4004 -0.7314 -0.5042
-1.0000 -15.0000 2.0000 0.9770 0.1670 0.1721
1.0000 15.0000 -2.0000 -0.9770 -0.1670 -0.1721
-1.0000 -5.0000 -16.0000 -0.0914 -0.6152 0.7519
1.0000 -2.0000 15.0000 0.5142 0.5821 -0.6145
